data_4309488
loop_
_publ_author_name
'Matthias Westerhausen'
'Tobias Bollwein'
'Nikolaos Makropoulos'
'Holger Piotrowski'

_publ_contact_author_address
;
Institut fuer Anorganische und Analytische Chemie
Friedrich-Schiller-Universitaet
August-Bebel-Str. 2
D-07743 Jena
Bundesrepublik Deutschland
;
_publ_contact_author_email m.we@uni-jena.de
_publ_contact_author_name 'Matthias Westerhausen'
_publ_section_title
;
Ligand Exchange Reaction Between an Alkylzinc Primary Amide and a
Dialkylmagnesium Compound: Crystal Structures of
[(thf)MeMg-\m-N(H)SiiPr3]2 and (tmeda)Mg[N(H)SiiPr3]2
;
_journal_name_full 'Inorganic Chemistry'
_journal_page_first 6439
_journal_page_last 6444
_journal_paper_doi 10.1021/ic0503277
_journal_volume 44
_journal_year 2005
_chemical_formula_moiety 'Mg, 4(C H3), N2 C2 H4, 2(H N Si C9 H21)'
_chemical_formula_sum 'C24 H60 Mg N4 Si2'
_chemical_formula_weight 485.236
_chemical_name_common Mg-TMEDA-NHSi(iPr)3
_space_group_IT_number 15
_symmetry_cell_setting monoclinic
_symmetry_Int_Tables_number 15
_symmetry_space_group_name_Hall '-C 2yc'
_symmetry_space_group_name_H-M 'C 1 2/c 1'
_atom_sites_solution_hydrogens geom
_atom_sites_solution_primary direct
_atom_sites_solution_secondary difmap
_audit_author_name 'Piotrowski, H.'
_audit_block_code Mg_TMEDA_HNSi(iPr)3_e246_westerhausen
_audit_creation_date 28-Oct-00
_audit_creation_method 'form98_1/compatible with shelxl97-2'
_audit_update_record 28-Feb-05
_cell_angle_alpha 90
_cell_angle_beta 102.449(9)
_cell_angle_gamma 90
_cell_formula_units_Z 4
_cell_length_a 15.9300(12)
_cell_length_b 10.2952(6)
_cell_length_c 19.9613(15)
_cell_measurement_reflns_used 5000
_cell_measurement_temperature 200(3)
_cell_measurement_theta_max 25.9
_cell_measurement_theta_min 2.1
_cell_volume 3196.7(4)
_computing_cell_refinement 'Stoe IPDS software (Darmstadt, Germany)'
_computing_data_collection 'Stoe IPDS software (Darmstadt, Germany)'
_computing_data_reduction 'Stoe IPDS software (Darmstadt, Germany)'
_computing_molecular_graphics
;ORTEP (M. N. Burnett, C. K. Johnson, ORTEP-III: Oak Ridge Thermal Ellipsoid
 Plot Program for Crystal Structure Illustrations, Oak Ridge National
 Laboratory Report ORNL-6895, 1996). Windows version (L. J. Farrugia, Univ.
 Glasgow) used --- SCHAKAL (E. Keller, University of  Freiburg (Breisgau),
 Germany, 1995).
;
_computing_publication_material
;PLATON (A. L. Spek, Acta Crystallogr, Sect. A, 1990, 46, C34, 1995 version).
--- T.B.Cohen, Pure Appl. Chem. 1996,68,2339-2359 (atomic masses).
;
_computing_structure_refinement 'SHELXL-97 (G. M. Sheldrick. University of G\"ottingen, 97-2 version)'
_computing_structure_solution
;
SIR97 (Cascarano et al.,Acta Crystallogr., Sect A, 1996, C79)
;
_diffrn_ambient_temperature 200(3)
_diffrn_measured_fraction_theta_full 0.951
_diffrn_measured_fraction_theta_max 0.951
_diffrn_measurement_device 'image-plate area detector'
_diffrn_measurement_device_type 'Stoe IPDS'
_diffrn_measurement_method 'area detection'
_diffrn_orient_matrix_type
;first index: i in a~i~^*^, second: diffractometer xyz
 e.g. UB_21,UB_22,UB_23 are the xyz components of b^*^
;
_diffrn_orient_matrix_UB_11 0.019142
_diffrn_orient_matrix_UB_12 -0.049359
_diffrn_orient_matrix_UB_13 0.036469
_diffrn_orient_matrix_UB_21 -0.090497
_diffrn_orient_matrix_UB_22 -0.010123
_diffrn_orient_matrix_UB_23 0.033802
_diffrn_orient_matrix_UB_31 -0.007131
_diffrn_orient_matrix_UB_32 -0.040161
_diffrn_orient_matrix_UB_33 -0.031117
_diffrn_radiation_collimation '0.5 mm collimator'
_diffrn_radiation_monochromator graphite
_diffrn_radiation_source 'fine-focus sealed tube'
_diffrn_radiation_type MoK\a
_diffrn_radiation_wavelength 0.71073
_diffrn_reflns_av_R_equivalents 0.0493
_diffrn_reflns_av_sigmaI/netI 0.0424
_diffrn_reflns_limit_h_max 26
_diffrn_reflns_limit_h_min -26
_diffrn_reflns_limit_k_max 12
_diffrn_reflns_limit_k_min -12
_diffrn_reflns_limit_l_max 19
_diffrn_reflns_limit_l_min -19
_diffrn_reflns_number 11057
_diffrn_reflns_theta_full 25.94
_diffrn_reflns_theta_max 25.94
_diffrn_reflns_theta_min 2.09
_diffrn_source_current 50_mA
_diffrn_source_power 2.75_kW
_diffrn_source_type 'Spellman DF4 Series'
_diffrn_source_voltage 55_kV
_exptl_absorpt_coefficient_mu 0.147
_exptl_absorpt_correction_T_max 0.9768
_exptl_absorpt_correction_T_min 0.9598
_exptl_absorpt_correction_type numerical
_exptl_absorpt_process_details 'XRed, rev. 1.09, Stoe (Darmstadt, Germany)'
_exptl_crystal_colour colourless
_exptl_crystal_density_diffrn 1.00818(13)
_exptl_crystal_density_method 'not measured'
_exptl_crystal_description prismatic
_exptl_crystal_F_000 1088
_exptl_crystal_size_max 0.45
_exptl_crystal_size_mid 0.35
_exptl_crystal_size_min 0.30
_refine_diff_density_max 0.268
_refine_diff_density_min -0.348
_refine_diff_density_rms 0.046
_refine_ls_extinction_method none
_refine_ls_goodness_of_fit_ref 1.020
_refine_ls_hydrogen_treatment mixed
_refine_ls_matrix_type full
_refine_ls_number_parameters 153
_refine_ls_number_reflns 2980
_refine_ls_number_restraints 0
_refine_ls_restrained_S_all 1.020
_refine_ls_R_factor_all 0.0638
_refine_ls_R_factor_gt 0.0461
_refine_ls_shift/su_max 0.001
_refine_ls_shift/su_mean 0.000
_refine_ls_structure_factor_coef Fsqd
_refine_ls_weighting_details 'calc w=1/[\s^2^(Fo^2^)+(0.0791P)^2^+0.4154P] where P=(Fo^2^+2Fc^2^)/3'
_refine_ls_weighting_scheme calc
_refine_ls_wR_factor_gt 0.1207
_refine_ls_wR_factor_ref 0.1282
_reflns_number_gt 2259
_reflns_number_total 2980
_reflns_threshold_expression >2sigma(I)
_cod_data_source_file ic0503277si20050303_041028_2.cif
_cod_data_source_block e246
_cod_original_cell_volume 3196.9(4)
_cod_original_sg_symbol_H-M 'C 2/c'
_cod_database_code 4309488

loop_
_symmetry_equiv_pos_as_xyz
'x, y, z'
'-x, y, -z+1/2'
'x+1/2, y+1/2, z'
'-x+1/2, y+1/2, -z+1/2'
'-x, -y, -z'
'x, -y, z-1/2'
'-x+1/2, -y+1/2, -z'
'x+1/2, -y+1/2, z-1/2'

loop_
_atom_site_label
_atom_site_type_symbol
_atom_site_fract_x
_atom_site_fract_y
_atom_site_fract_z
_atom_site_U_iso_or_equiv
_atom_site_adp_type
_atom_site_occupancy
_atom_site_symmetry_multiplicity
_atom_site_calc_flag
_atom_site_refinement_flags
_atom_site_disorder_assembly
_atom_site_disorder_group
Mg Mg 0.5000 0.18772(8) 0.7500 0.0271(2) Uani 1 2 d S . .
N1 N 0.40837(9) 0.11422(17) 0.66486(13) 0.0375(4) Uani 1 1 d . . .
H1 H 0.3902(14) 0.151(2) 0.6197(19) 0.052(8) Uiso 1 1 d . . .
Si1 Si 0.35864(3) -0.00760(5) 0.66554(4) 0.03414(18) Uani 1 1 d . . .
C1 C 0.28357(12) 0.0579(2) 0.67509(18) 0.0528(6) Uani 1 1 d . . .
H1A H 0.3031 0.0810 0.7454 0.063 Uiso 1 1 calc R . .
C11 C 0.25400(14) 0.1827(3) 0.6185(2) 0.0674(7) Uani 1 1 d . . .
H11A H 0.2337 0.1659 0.5485 0.101 Uiso 1 1 calc R . .
H11B H 0.2906 0.2475 0.6397 0.101 Uiso 1 1 calc R . .
H11C H 0.2185 0.2156 0.6307 0.101 Uiso 1 1 calc R . .
C21 C 0.22545(15) -0.0383(3) 0.6502(3) 0.0883(11) Uani 1 1 d . . .
H21A H 0.1905 0.0036 0.6596 0.132 Uiso 1 1 calc R . .
H21B H 0.2438 -0.1142 0.6932 0.132 Uiso 1 1 calc R . .
H21C H 0.2048 -0.0660 0.5820 0.132 Uiso 1 1 calc R . .
C2 C 0.32530(12) -0.1166(2) 0.55390(15) 0.0503(6) Uani 1 1 d . . .
H2 H 0.2962 -0.1856 0.5589 0.060 Uiso 1 1 calc R . .
C12 C 0.28077(17) -0.0428(3) 0.45809(17) 0.0783(9) Uani 1 1 d . . .
H12A H 0.3060 0.0331 0.4557 0.117 Uiso 1 1 calc R . .
H12B H 0.2384 -0.0142 0.4545 0.117 Uiso 1 1 calc R . .
H12C H 0.2695 -0.1001 0.4027 0.117 Uiso 1 1 calc R . .
C22 C 0.38437(17) -0.1836(3) 0.5512(2) 0.0764(9) Uani 1 1 d . . .
H22A H 0.3659 -0.2404 0.4938 0.115 Uiso 1 1 calc R . .
H22B H 0.4110 -0.2354 0.6106 0.115 Uiso 1 1 calc R . .
H22C H 0.4142 -0.1179 0.5474 0.115 Uiso 1 1 calc R . .
C3 C 0.41340(11) -0.1122(2) 0.77664(14) 0.0430(5) Uani 1 1 d . . .
H3 H 0.4551 -0.1356 0.7739 0.052 Uiso 1 1 calc R . .
C13 C 0.43908(16) -0.0397(3) 0.87266(16) 0.0664(8) Uani 1 1 d . . .
H13A H 0.4000 -0.0167 0.8800 0.100 Uiso 1 1 calc R . .
H13B H 0.4629 0.0396 0.8725 0.100 Uiso 1 1 calc R . .
H13C H 0.4708 -0.0953 0.9272 0.100 Uiso 1 1 calc R . .
C23 C 0.38029(16) -0.2408(3) 0.7788(2) 0.0696(8) Uani 1 1 d . . .
H23A H 0.4135 -0.2925 0.8350 0.104 Uiso 1 1 calc R . .
H23B H 0.3661 -0.2890 0.7184 0.104 Uiso 1 1 calc R . .
H23C H 0.3401 -0.2231 0.7845 0.104 Uiso 1 1 calc R . .
N2A N 0.49382(9) 0.35144(16) 0.83766(12) 0.0430(4) Uani 1 1 d . . .
C2A C 0.4887(3) 0.4661(3) 0.7812(3) 0.1175(16) Uani 1 1 d . . .
H2A1 H 0.4396 0.4907 0.7435 0.141 Uiso 1 1 calc R . .
H2A2 H 0.5129 0.5371 0.8285 0.141 Uiso 1 1 calc R . .
C12A C 0.55402(17) 0.3613(4) 0.9350(2) 0.1014(14) Uani 1 1 d . . .
H12D H 0.5502 0.4386 0.9677 0.152 Uiso 1 1 calc R . .
H12E H 0.5952 0.3680 0.9300 0.152 Uiso 1 1 calc R . .
H12F H 0.5573 0.2838 0.9728 0.152 Uiso 1 1 calc R . .
C22A C 0.43382(18) 0.3445(4) 0.8467(3) 0.1065(15) Uani 1 1 d . . .
H22D H 0.4375 0.2690 0.8866 0.160 Uiso 1 1 calc R . .
H22E H 0.3928 0.3360 0.7817 0.160 Uiso 1 1 calc R . .
H22F H 0.4305 0.4237 0.8781 0.160 Uiso 1 1 calc R . .

loop_
_atom_site_aniso_label
_atom_site_aniso_U_11
_atom_site_aniso_U_22
_atom_site_aniso_U_33
_atom_site_aniso_U_23
_atom_site_aniso_U_13
_atom_site_aniso_U_12
Mg 0.0238(4) 0.0268(4) 0.0324(4) 0.000 0.0158(3) 0.000
N1 0.0346(9) 0.0401(10) 0.0352(9) -0.0021(7) 0.0160(8) -0.0108(7)
Si1 0.0290(3) 0.0379(3) 0.0348(3) -0.0036(2) 0.0158(2) -0.0091(2)
C1 0.0375(12) 0.0647(15) 0.0602(14) 0.0059(11) 0.0280(11) -0.0003(10)
C11 0.0517(15) 0.0693(18) 0.0847(19) 0.0061(14) 0.0374(14) 0.0093(12)
C21 0.0452(15) 0.092(2) 0.137(3) 0.025(2) 0.0528(19) -0.0048(15)
C2 0.0530(14) 0.0490(13) 0.0402(11) -0.0100(9) 0.0176(10) -0.0222(10)
C12 0.093(2) 0.079(2) 0.0379(12) -0.0075(12) 0.0161(13) -0.0234(17)
C22 0.087(2) 0.079(2) 0.0678(17) -0.0377(14) 0.0432(16) -0.0160(16)
C3 0.0408(12) 0.0505(12) 0.0403(11) 0.0022(9) 0.0226(9) 0.0006(9)
C13 0.083(2) 0.0741(18) 0.0359(11) 0.0016(11) 0.0256(12) -0.0003(14)
C23 0.0777(19) 0.0513(15) 0.0750(17) 0.0178(13) 0.0357(15) 0.0004(13)
N2A 0.0364(9) 0.0404(9) 0.0475(10) -0.0131(7) 0.0180(8) 0.0009(7)
C2A 0.224(5) 0.0377(15) 0.133(3) 0.0000(17) 0.122(3) 0.023(2)
C12A 0.082(2) 0.108(3) 0.0621(18) -0.0507(17) -0.0005(16) 0.0257(19)
C22A 0.079(2) 0.114(3) 0.165(4) -0.086(3) 0.090(3) -0.0284(19)

loop_
_atom_type_symbol
_atom_type_description
_atom_type_scat_dispersion_real
_atom_type_scat_dispersion_imag
_atom_type_scat_source
C C 0.0033 0.0016 'International Tables Vol C Tables 4.2.6.8 and 6.1.1.4'
H H 0.0000 0.0000 'International Tables Vol C Tables 4.2.6.8 and 6.1.1.4'
N N 0.0061 0.0033 'International Tables Vol C Tables 4.2.6.8 and 6.1.1.4'
Mg Mg 0.0486 0.0363 'International Tables Vol C Tables 4.2.6.8 and 6.1.1.4'
Si Si 0.0817 0.0704 'International Tables Vol C Tables 4.2.6.8 and 6.1.1.4'

loop_
_exptl_crystal_face_index_h
_exptl_crystal_face_index_k
_exptl_crystal_face_index_l
_exptl_crystal_face_perp_dist
0 1 -2 0.1320
-1 -1 -1 0.1720
1 1 1 0.1440
3 -1 1 0.1400
1 -2 -3 0.1970
1 0 -1 0.1390
0 -1 3 0.1790
0 0 -1 0.2070
0 0 1 0.1750
-1 0 2 0.1440
-1 -3 2 0.2340
-3 -1 2 0.1350
-9 1 3 0.1230

loop_
_geom_angle_atom_site_label_1
_geom_angle_atom_site_label_2
_geom_angle_atom_site_label_3
_geom_angle
_geom_angle_site_symmetry_1
_geom_angle_site_symmetry_3
_geom_angle_publ_flag
N1 Mg N1 134.61(12) 2_656 . ?
N1 Mg N2A 104.02(7) 2_656 . ?
N1 Mg N2A 109.80(7) . . ?
N1 Mg N2A 109.80(7) 2_656 2_656 ?
N1 Mg N2A 104.02(7) . 2_656 ?
N2A Mg N2A 82.31(10) . 2_656 ?
N1 Mg H1 146.1(6) 2_656 . ?
N1 Mg H1 17.1(6) . . ?
N2A Mg H1 107.4(7) . . ?
N2A Mg H1 86.9(6) 2_656 . ?
Si1 N1 Mg 139.15(11) . . ?
Si1 N1 H1 111(2) . . ?
Mg N1 H1 110(2) . . ?
N1 Si1 C3 107.89(10) . . ?
N1 Si1 C2 112.25(10) . . ?
C3 Si1 C2 107.15(10) . . ?
N1 Si1 C1 111.35(10) . . ?
C3 Si1 C1 108.16(10) . . ?
C2 Si1 C1 109.85(11) . . ?
C11 C1 C21 109.6(2) . . ?
C11 C1 Si1 113.18(18) . . ?
C21 C1 Si1 115.9(2) . . ?
C11 C1 H1A 105.8 . . ?
C21 C1 H1A 105.8 . . ?
Si1 C1 H1A 105.8 . . ?
C1 C11 H11A 109.5 . . ?
C1 C11 H11B 109.5 . . ?
H11A C11 H11B 109.5 . . ?
C1 C11 H11C 109.5 . . ?
H11A C11 H11C 109.5 . . ?
H11B C11 H11C 109.5 . . ?
C1 C21 H21A 109.5 . . ?
C1 C21 H21B 109.5 . . ?
H21A C21 H21B 109.5 . . ?
C1 C21 H21C 109.5 . . ?
H21A C21 H21C 109.5 . . ?
H21B C21 H21C 109.5 . . ?
C22 C2 C12 109.6(2) . . ?
C22 C2 Si1 111.01(15) . . ?
C12 C2 Si1 112.48(17) . . ?
C22 C2 H2 107.8 . . ?
C12 C2 H2 107.8 . . ?
Si1 C2 H2 107.8 . . ?
C2 C12 H12A 109.5 . . ?
C2 C12 H12B 109.5 . . ?
H12A C12 H12B 109.5 . . ?
C2 C12 H12C 109.5 . . ?
H12A C12 H12C 109.5 . . ?
H12B C12 H12C 109.5 . . ?
C2 C22 H22A 109.5 . . ?
C2 C22 H22B 109.5 . . ?
H22A C22 H22B 109.5 . . ?
C2 C22 H22C 109.5 . . ?
H22A C22 H22C 109.5 . . ?
H22B C22 H22C 109.5 . . ?
C13 C3 C23 109.9(2) . . ?
C13 C3 Si1 112.95(16) . . ?
C23 C3 Si1 114.73(16) . . ?
C13 C3 H3 106.2 . . ?
C23 C3 H3 106.2 . . ?
Si1 C3 H3 106.2 . . ?
C3 C13 H13A 109.5 . . ?
C3 C13 H13B 109.5 . . ?
H13A C13 H13B 109.5 . . ?
C3 C13 H13C 109.5 . . ?
H13A C13 H13C 109.5 . . ?
H13B C13 H13C 109.5 . . ?
C3 C23 H23A 109.5 . . ?
C3 C23 H23B 109.5 . . ?
H23A C23 H23B 109.5 . . ?
C3 C23 H23C 109.5 . . ?
H23A C23 H23C 109.5 . . ?
H23B C23 H23C 109.5 . . ?
C22A N2A C12A 108.4(3) . . ?
C22A N2A C2A 108.8(3) . . ?
C12A N2A C2A 109.7(3) . . ?
C22A N2A Mg 112.89(15) . . ?
C12A N2A Mg 113.14(15) . . ?
C2A N2A Mg 103.67(15) . . ?
C2A C2A N2A 121.5(3) 2_656 . ?
C2A C2A H2A1 106.9 2_656 . ?
N2A C2A H2A1 106.9 . . ?
C2A C2A H2A2 106.9 2_656 . ?
N2A C2A H2A2 106.9 . . ?
H2A1 C2A H2A2 106.7 . . ?
N2A C12A H12D 109.5 . . ?
N2A C12A H12E 109.5 . . ?
H12D C12A H12E 109.5 . . ?
N2A C12A H12F 109.5 . . ?
H12D C12A H12F 109.5 . . ?
H12E C12A H12F 109.5 . . ?
N2A C22A H22D 109.5 . . ?
N2A C22A H22E 109.5 . . ?
H22D C22A H22E 109.5 . . ?
N2A C22A H22F 109.5 . . ?
H22D C22A H22F 109.5 . . ?
H22E C22A H22F 109.5 . . ?

loop_
_geom_bond_atom_site_label_1
_geom_bond_atom_site_label_2
_geom_bond_distance
_geom_bond_site_symmetry_2
_geom_bond_publ_flag
Mg N1 1.9612(17) 2_656 ?
Mg N1 1.9612(17) . ?
Mg N2A 2.2388(17) . ?
Mg N2A 2.2388(17) 2_656 ?
Mg H1 2.31(3) . ?
N1 Si1 1.6911(17) . ?
N1 H1 0.73(3) . ?
Si1 C3 1.893(2) . ?
Si1 C2 1.902(2) . ?
Si1 C1 1.910(3) . ?
C1 C11 1.515(3) . ?
C1 C21 1.531(4) . ?
C1 H1A 1.0000 . ?
C11 H11A 0.9800 . ?
C11 H11B 0.9800 . ?
C11 H11C 0.9800 . ?
C21 H21A 0.9800 . ?
C21 H21B 0.9800 . ?
C21 H21C 0.9800 . ?
C2 C22 1.528(4) . ?
C2 C12 1.532(3) . ?
C2 H2 1.0000 . ?
C12 H12A 0.9800 . ?
C12 H12B 0.9800 . ?
C12 H12C 0.9800 . ?
C22 H22A 0.9800 . ?
C22 H22B 0.9800 . ?
C22 H22C 0.9800 . ?
C3 C13 1.524(3) . ?
C3 C23 1.532(3) . ?
C3 H3 1.0000 . ?
C13 H13A 0.9800 . ?
C13 H13B 0.9800 . ?
C13 H13C 0.9800 . ?
C23 H23A 0.9800 . ?
C23 H23B 0.9800 . ?
C23 H23C 0.9800 . ?
N2A C22A 1.443(4) . ?
N2A C12A 1.452(3) . ?
N2A C2A 1.453(4) . ?
C2A C2A 1.332(8) 2_656 ?
C2A H2A1 0.9900 . ?
C2A H2A2 0.9900 . ?
C12A H12D 0.9800 . ?
C12A H12E 0.9800 . ?
C12A H12F 0.9800 . ?
C22A H22D 0.9800 . ?
C22A H22E 0.9800 . ?
C22A H22F 0.9800 . ?

loop_
_geom_contact_atom_site_label_1
_geom_contact_atom_site_label_2
_geom_contact_distance
_geom_contact_site_symmetry_1
_geom_contact_site_symmetry_2
_geom_contact_publ_flag
? ? ? ? ? ?

loop_
_geom_hbond_atom_site_label_D
_geom_hbond_atom_site_label_H
_geom_hbond_atom_site_label_A
_geom_hbond_distance_DH
_geom_hbond_distance_HA
_geom_hbond_distance_DA
_geom_hbond_angle_DHA
_geom_hbond_site_symmetry_A
_geom_hbond_publ_flag
? ? ? ? ? ? ? ? ?

loop_
_geom_torsion_atom_site_label_1
_geom_torsion_atom_site_label_2
_geom_torsion_atom_site_label_3
_geom_torsion_atom_site_label_4
_geom_torsion
_geom_torsion_site_symmetry_1
_geom_torsion_site_symmetry_2
_geom_torsion_site_symmetry_3
_geom_torsion_site_symmetry_4
_geom_torsion_publ_flag
N1 Mg N1 Si1 41.80(15) 2_656 . . . ?
N2A Mg N1 Si1 -93.99(17) . . . . ?
N2A Mg N1 Si1 179.26(16) 2_656 . . . ?
Mg N1 Si1 C3 -8.75(19) . . . . ?
Mg N1 Si1 C2 -126.58(16) . . . . ?
Mg N1 Si1 C1 109.79(17) . . . . ?
N1 Si1 C1 C11 37.1(2) . . . . ?
C3 Si1 C1 C11 155.50(18) . . . . ?
C2 Si1 C1 C11 -87.9(2) . . . . ?
N1 Si1 C1 C21 164.9(2) . . . . ?
C3 Si1 C1 C21 -76.7(2) . . . . ?
C2 Si1 C1 C21 39.9(2) . . . . ?
N1 Si1 C2 C22 62.5(2) . . . . ?
C3 Si1 C2 C22 -55.8(2) . . . . ?
C1 Si1 C2 C22 -173.07(18) . . . . ?
N1 Si1 C2 C12 -60.8(2) . . . . ?
C3 Si1 C2 C12 -179.08(19) . . . . ?
C1 Si1 C2 C12 63.7(2) . . . . ?
N1 Si1 C3 C13 63.6(2) . . . . ?
C2 Si1 C3 C13 -175.35(18) . . . . ?
C1 Si1 C3 C13 -57.0(2) . . . . ?
N1 Si1 C3 C23 -169.42(19) . . . . ?
C2 Si1 C3 C23 -48.3(2) . . . . ?
C1 Si1 C3 C23 70.0(2) . . . . ?
N1 Mg N2A C22A -127.0(2) 2_656 . . . ?
N1 Mg N2A C22A 22.2(3) . . . . ?
N2A Mg N2A C22A 124.4(3) 2_656 . . . ?
N1 Mg N2A C12A -3.4(2) 2_656 . . . ?
N1 Mg N2A C12A 145.9(2) . . . . ?
N2A Mg N2A C12A -112.0(2) 2_656 . . . ?
N1 Mg N2A C2A 115.4(3) 2_656 . . . ?
N1 Mg N2A C2A -95.3(3) . . . . ?
N2A Mg N2A C2A 6.9(2) 2_656 . . . ?
C22A N2A C2A C2A -143.7(7) . . . 2_656 ?
C12A N2A C2A C2A 97.8(7) . . . 2_656 ?
Mg N2A C2A C2A -23.4(8) . . . 2_656 ?
